data_4115439
loop_
_publ_author_name
'G. Mugesh'
'Arunashree Panda'
'Harkesh B. Singh'
'Narayan S. Punekar'
'Ray J. Butcher'

_publ_section_title
;
 Glutathione Peroxidase-like Antioxidant Activity of Diaryl Diselenides: A
 Mechanistic Study
;
_journal_name_full 'Journal of the American Chemical Society'
_journal_page_first 839
_journal_page_last 850
_journal_paper_doi 10.1021/ja994467p
_journal_volume 123
_journal_year 2001
_chemical_formula_sum 'C24 H24 N2 Se2'
_chemical_formula_weight 498.37
_chemical_name_systematic
; 
 ? 
;
_space_group_IT_number 19
_symmetry_cell_setting orthorhombic
_symmetry_space_group_name_Hall 'P 2ac 2ab'
_symmetry_space_group_name_H-M 'P 21 21 21'
_atom_sites_solution_hydrogens geom
_atom_sites_solution_primary direct
_atom_sites_solution_secondary difmap
_audit_creation_method SHELXL
_cell_angle_alpha 90.00
_cell_angle_beta 90.00
_cell_angle_gamma 90.00
_cell_formula_units_Z 4
_cell_length_a 7.6738(10)
_cell_length_b 11.0274(11)
_cell_length_c 26.127(3)
_cell_measurement_reflns_used 30
_cell_measurement_temperature 293(2)
_cell_measurement_theta_max 12.83
_cell_measurement_theta_min 4.61
_cell_volume 2210.9(4)
_computing_cell_refinement 'Siemens XSCANS'
_computing_data_collection 'Siemens XSCANS'
_computing_data_reduction 'Siemens SHELXTL'
_computing_molecular_graphics 'Siemens SHELXTL'
_computing_publication_material 'Siemens SHELXTL'
_computing_structure_refinement 'SHELXL-93 (Sheldrick, 1993)'
_computing_structure_solution 'SHELXS-86 (Sheldrick, 1990)'
_diffrn_ambient_temperature 293(2)
_diffrn_measurement_device 'Siemens P4'
_diffrn_measurement_method '2\q/\w scans'
_diffrn_radiation_monochromator graphite
_diffrn_radiation_source 'fine-focus sealed tube'
_diffrn_radiation_type MoK\a
_diffrn_radiation_wavelength 0.71073
_diffrn_reflns_av_R_equivalents 0.0000
_diffrn_reflns_av_sigmaI/netI 0.1104
_diffrn_reflns_limit_h_max 9
_diffrn_reflns_limit_h_min 0
_diffrn_reflns_limit_k_max 0
_diffrn_reflns_limit_k_min -14
_diffrn_reflns_limit_l_max 33
_diffrn_reflns_limit_l_min 0
_diffrn_reflns_number 2839
_diffrn_reflns_theta_max 27.50
_diffrn_reflns_theta_min 2.77
_diffrn_standards_interval_count 97
_diffrn_standards_number 0
_exptl_absorpt_coefficient_mu 3.356
_exptl_absorpt_correction_T_max 0.2942
_exptl_absorpt_correction_T_min 0.2080
_exptl_absorpt_correction_type empirical
_exptl_crystal_colour pale_yellow
_exptl_crystal_density_diffrn 1.497
_exptl_crystal_description triangular_plate
_exptl_crystal_F_000 1000
_exptl_crystal_size_max 0.20
_exptl_crystal_size_mid 0.41
_exptl_crystal_size_min 0.37
_refine_diff_density_max 0.343
_refine_diff_density_min -0.432
_refine_diff_density_rms 0.093
_refine_ls_abs_structure_details 'Flack H D (1983), Acta Cryst. A39, 876-881'
_refine_ls_abs_structure_Flack 0.03(4)
_refine_ls_extinction_coef 0.0000(4)
_refine_ls_extinction_expression Fc^*^=kFc[1+0.001xFc^2^\l^3^/sin(2\q)]^-1/4^
_refine_ls_extinction_method SHELXL
_refine_ls_goodness_of_fit_all 1.033
_refine_ls_goodness_of_fit_obs 1.058
_refine_ls_matrix_type full
_refine_ls_number_parameters 282
_refine_ls_number_reflns 2831
_refine_ls_number_restraints 0
_refine_ls_restrained_S_all 1.162
_refine_ls_restrained_S_obs 1.058
_refine_ls_R_factor_all 0.1525
_refine_ls_R_factor_obs 0.0564
_refine_ls_shift/esd_max -0.536
_refine_ls_shift/esd_mean 0.020
_refine_ls_structure_factor_coef Fsqd
_refine_ls_weighting_details 'w=1/[\s^2^(Fo^2^)+(0.0407P)^2^+4.6473P] where P=(Fo^2^+2Fc^2^)/3'
_refine_ls_weighting_scheme calc
_refine_ls_wR_factor_all 0.1661
_refine_ls_wR_factor_obs 0.1015
_reflns_number_observed 1414
_reflns_number_total 2839
_reflns_observed_criterion >2sigma(I)
_cod_data_source_file ja994467p_5.cif
_cod_data_source_block napse2
_cod_depositor_comments
;
The following automatic conversions were performed:

'_refine_ls_weighting_scheme' value 'calc
w=1/[\s^2^(Fo^2^)+(0.0407P)^2^+4.6473P] where P=(Fo^2^+2Fc^2^)/3' was
changed to 'calc'. New tag '_refine_ls_weighting_details' was
created. The value of the new tag was set to
'w=1/[\s^2^(Fo^2^)+(0.0407P)^2^+4.6473P] where P=(Fo^2^+2Fc^2^)/3'.

Automatic conversion script
Id: cif_fix_values 3143 2015-03-26 13:38:13Z robertas 
;
_cod_database_code 4115439

loop_
_symmetry_equiv_pos_as_xyz
'x, y, z'
'-x+1/2, -y, z+1/2'
'-x, y+1/2, -z+1/2'
'x+1/2, -y+1/2, -z'

loop_
_atom_site_aniso_label
_atom_site_aniso_U_11
_atom_site_aniso_U_22
_atom_site_aniso_U_33
_atom_site_aniso_U_23
_atom_site_aniso_U_13
_atom_site_aniso_U_12
Se1A 0.0644(8) 0.0608(8) 0.0582(7) -0.0026(7) -0.0103(7) -0.0125(8)
Se1B 0.0707(9) 0.0616(8) 0.0539(7) -0.0060(7) -0.0057(7) 0.0091(9)
N1A 0.049(6) 0.039(5) 0.072(7) -0.002(5) -0.004(6) -0.002(6)
N1B 0.051(7) 0.059(7) 0.070(7) -0.002(6) -0.006(6) 0.006(6)
C1A 0.042(8) 0.046(7) 0.064(8) -0.004(6) 0.007(6) -0.001(6)
C2A 0.076(11) 0.069(9) 0.055(8) 0.002(7) 0.001(8) -0.022(9)
C3A 0.060(9) 0.071(9) 0.086(11) -0.020(9) 0.015(9) -0.009(10)
C4A 0.058(9) 0.063(9) 0.075(10) -0.021(8) 0.001(9) -0.002(9)
C5A 0.072(10) 0.065(9) 0.076(10) -0.025(8) -0.034(9) 0.014(9)
C6A 0.103(13) 0.059(10) 0.072(10) -0.002(8) -0.011(9) 0.016(10)
C7A 0.064(9) 0.059(8) 0.059(8) -0.003(7) -0.009(8) 0.002(8)
C8A 0.041(7) 0.047(6) 0.042(6) -0.011(6) -0.002(5) 0.007(6)
C9A 0.035(6) 0.036(6) 0.050(6) -0.010(6) 0.007(5) 0.002(6)
C10A 0.062(8) 0.042(7) 0.063(8) -0.012(6) -0.007(8) 0.016(8)
C11A 0.068(11) 0.058(10) 0.125(15) -0.011(9) -0.028(12) 0.002(10)
C12A 0.051(9) 0.075(12) 0.144(17) -0.024(12) -0.012(10) -0.005(9)
C1B 0.045(9) 0.053(7) 0.082(10) -0.029(7) -0.010(7) 0.002(6)
C2B 0.075(11) 0.056(8) 0.071(10) -0.004(7) -0.002(8) -0.003(9)
C3B 0.072(11) 0.077(10) 0.091(11) -0.029(10) 0.018(10) 0.029(9)
C4B 0.085(11) 0.068(10) 0.081(11) 0.004(9) -0.020(10) 0.023(10)
C5B 0.073(12) 0.066(10) 0.101(12) 0.018(10) -0.054(10) 0.008(9)
C6B 0.083(13) 0.081(11) 0.083(11) 0.021(10) -0.017(10) -0.001(11)
C7B 0.068(10) 0.082(10) 0.056(9) -0.006(8) -0.014(9) -0.012(10)
C8B 0.066(9) 0.048(7) 0.063(8) -0.009(7) -0.026(9) -0.018(7)
C9B 0.043(8) 0.051(8) 0.075(9) -0.002(7) -0.019(7) -0.006(7)
C10B 0.059(10) 0.054(8) 0.084(10) -0.011(8) -0.014(8) -0.011(8)
C11B 0.174(19) 0.076(11) 0.052(9) -0.012(8) 0.022(10) 0.029(15)
C12B 0.055(11) 0.120(18) 0.163(21) 0.031(18) -0.008(13) 0.019(12)

loop_
_atom_site_label
_atom_site_type_symbol
_atom_site_fract_x
_atom_site_fract_y
_atom_site_fract_z
_atom_site_U_iso_or_equiv
_atom_site_thermal_displace_type
_atom_site_occupancy
_atom_site_calc_flag
_atom_site_refinement_flags
Se1A Se 0.7974(2) 0.48302(11) 0.88535(5) 0.0611(4) Uani 1 d .
Se1B Se 0.9004(2) 0.53636(13) 0.80231(5) 0.0621(4) Uani 1 d .
N1A N 0.7091(14) 0.4174(8) 0.9795(4) 0.054(3) Uani 1 d .
N1B N 1.0018(15) 0.5975(10) 0.7097(4) 0.060(3) Uani 1 d .
C1A C 0.9578(15) 0.5745(10) 0.9280(4) 0.050(3) Uani 1 d .
C2A C 1.0613(19) 0.6607(12) 0.9093(5) 0.067(4) Uani 1 d .
H2AA H 1.0496(19) 0.6826(12) 0.8751(5) 0.021(25) Uiso 1 calc R
C3A C 1.1859(20) 0.7190(14) 0.9388(6) 0.072(4) Uani 1 d .
H3AA H 1.2544(20) 0.7792(14) 0.9241(6) 0.178(95) Uiso 1 calc R
C4A C 1.2098(21) 0.6900(12) 0.9888(6) 0.065(4) Uani 1 d .
H4AA H 1.2977(21) 0.7271(12) 1.0076(6) 0.096(52) Uiso 1 calc R
C5A C 1.1198(20) 0.5711(12) 1.0634(5) 0.071(4) Uani 1 d .
H5AA H 1.2076(20) 0.6073(12) 1.0826(5) 0.046(31) Uiso 1 calc R
C6A C 1.0139(21) 0.4888(13) 1.0858(6) 0.078(4) Uani 1 d .
H6AA H 1.0331(21) 0.4671(13) 1.1197(6) 0.116(58) Uiso 1 calc R
C7A C 0.8783(19) 0.4366(11) 1.0593(5) 0.061(3) Uani 1 d .
H7AA H 0.8037(19) 0.3825(11) 1.0756(5) 0.119(64) Uiso 1 calc R
C8A C 0.8539(13) 0.4652(11) 1.0084(4) 0.043(3) Uani 1 d .
C9A C 0.9669(14) 0.5447(10) 0.9813(4) 0.040(3) Uani 1 d .
C10A C 1.0997(19) 0.6027(10) 1.0119(5) 0.055(3) Uani 1 d .
C11A C 0.6914(23) 0.2861(12) 0.9819(7) 0.084(5) Uani 1 d .
H11A H 0.5968(70) 0.2609(14) 0.9603(25) 0.055(35) Uiso 1 calc R
H11B H 0.6683(105) 0.2619(14) 1.0165(9) 0.193(108) Uiso 1 calc R
H11C H 0.7975(43) 0.2488(12) 0.9704(29) 0.068(43) Uiso 1 calc R
C12A C 0.5480(17) 0.4786(15) 0.9900(7) 0.090(5) Uani 1 d .
H12A H 0.5640(32) 0.5645(16) 0.9860(31) 0.097(56) Uiso 1 calc R
H12B H 0.5122(59) 0.4615(63) 1.0245(13) 0.194(104) Uiso 1 calc R
H12C H 0.4601(32) 0.4509(57) 0.9666(22) 0.062(38) Uiso 1 calc R
C1B C 0.7470(16) 0.6694(11) 0.7841(5) 0.060(4) Uani 1 d .
C2B C 0.6223(18) 0.7096(11) 0.8171(5) 0.067(4) Uani 1 d .
H2BA H 0.6137(18) 0.6733(11) 0.8491(5) 0.022(24) Uiso 1 calc R
C3B C 0.5071(19) 0.8028(12) 0.8048(6) 0.080(5) Uani 1 d .
H3BA H 0.4255(19) 0.8293(12) 0.8287(6) 0.043(30) Uiso 1 calc R
C4B C 0.5153(23) 0.8555(13) 0.7570(6) 0.078(4) Uani 1 d .
H4BA H 0.4368(23) 0.9167(13) 0.7487(6) 0.003(20) Uiso 1 calc R
C5B C 0.6478(21) 0.8743(13) 0.6723(6) 0.080(5) Uani 1 d .
H5BA H 0.5709(21) 0.9362(13) 0.6637(6) 0.000(18) Uiso 1 calc R
C6B C 0.7664(23) 0.8385(14) 0.6386(7) 0.082(5) Uani 1 d .
H6BA H 0.7714(23) 0.8756(14) 0.6066(7) 0.091(49) Uiso 1 calc R
C7B C 0.8831(20) 0.7465(13) 0.6504(5) 0.068(4) Uani 1 d .
H7BA H 0.9649(20) 0.7230(13) 0.6261(5) 0.044(34) Uiso 1 calc R
C8B C 0.8810(18) 0.6897(10) 0.6967(5) 0.059(3) Uani 1 d .
C9B C 0.7538(16) 0.7247(11) 0.7348(5) 0.057(3) Uani 1 d .
C10B C 0.6368(19) 0.8198(12) 0.7208(6) 0.066(4) Uani 1 d .
C11B C 0.9961(32) 0.4897(14) 0.6771(5) 0.101(6) Uani 1 d .
H11D H 0.8824(45) 0.4538(40) 0.6790(23) 0.199(116) Uiso 1 calc R
H11E H 1.0816(76) 0.4323(32) 0.6886(18) 0.103(58) Uiso 1 calc R
H11F H 1.0207(99) 0.5124(18) 0.6424(7) 0.038(28) Uiso 1 calc R
C12B C 1.1781(21) 0.6432(19) 0.7154(8) 0.113(7) Uani 1 d .
H12D H 1.1767(25) 0.7147(46) 0.7363(25) 0.084(58) Uiso 1 calc R
H12E H 1.2246(41) 0.6628(67) 0.6823(8) 0.074(49) Uiso 1 calc R
H12F H 1.2495(32) 0.5824(34) 0.7312(29) 0.126(67) Uiso 1 calc R

loop_
_atom_type_symbol
_atom_type_description
_atom_type_scat_dispersion_real
_atom_type_scat_dispersion_imag
_atom_type_scat_source
C C 0.0033 0.0016 'International Tables Vol C Tables 4.2.6.8 and 6.1.1.4'
H H 0.0000 0.0000 'International Tables Vol C Tables 4.2.6.8 and 6.1.1.4'
N N 0.0061 0.0033 'International Tables Vol C Tables 4.2.6.8 and 6.1.1.4'
Se Se -0.0929 2.2259 'International Tables Vol C Tables 4.2.6.8 and 6.1.1.4'

loop_
_geom_angle_atom_site_label_1
_geom_angle_atom_site_label_2
_geom_angle_atom_site_label_3
_geom_angle
C1A Se1A Se1B 100.6(3)
C1B Se1B Se1A 102.1(4)
C8A N1A C12A 113.1(9)
C8A N1A C11A 114.4(11)
C12A N1A C11A 112.3(12)
C8B N1B C12B 112.6(12)
C8B N1B C11B 115.0(12)
C12B N1B C11B 111.7(15)
C2A C1A C9A 119.5(12)
C2A C1A Se1A 122.5(10)
C9A C1A Se1A 118.0(8)
C1A C2A C3A 122.5(14)
C4A C3A C2A 121.3(16)
C3A C4A C10A 119.4(15)
C6A C5A C10A 121.1(14)
C5A C6A C7A 121.3(15)
C6A C7A C8A 119.4(14)
C7A C8A C9A 122.6(11)
C7A C8A N1A 121.7(12)
C9A C8A N1A 115.8(9)
C8A C9A C1A 126.6(10)
C8A C9A C10A 115.3(10)
C1A C9A C10A 118.1(11)
C5A C10A C4A 121.0(14)
C5A C10A C9A 120.1(13)
C4A C10A C9A 119.0(12)
C2B C1B C9B 117.3(12)
C2B C1B Se1B 121.1(11)
C9B C1B Se1B 121.6(10)
C1B C2B C3B 122.7(14)
C4B C3B C2B 119.3(14)
C10B C4B C3B 122.0(15)
C6B C5B C10B 120.9(15)
C5B C6B C7B 120.8(16)
C8B C7B C6B 121.8(16)
C7B C8B N1B 122.4(14)
C7B C8B C9B 119.8(14)
N1B C8B C9B 117.8(12)
C1B C9B C10B 121.5(13)
C1B C9B C8B 122.2(12)
C10B C9B C8B 116.3(13)
C4B C10B C5B 122.3(15)
C4B C10B C9B 117.2(14)
C5B C10B C9B 120.5(14)

loop_
_geom_bond_atom_site_label_1
_geom_bond_atom_site_label_2
_geom_bond_distance
Se1A C1A 1.943(12)
Se1A Se1B 2.383(2)
Se1B C1B 1.940(13)
N1A C8A 1.443(13)
N1A C12A 1.435(15)
N1A C11A 1.46(2)
N1B C8B 1.42(2)
N1B C12B 1.45(2)
N1B C11B 1.46(2)
C1A C2A 1.33(2)
C1A C9A 1.431(14)
C2A C3A 1.39(2)
C3A C4A 1.36(2)
C4A C10A 1.42(2)
C5A C6A 1.35(2)
C5A C10A 1.40(2)
C6A C7A 1.38(2)
C7A C8A 1.381(15)
C8A C9A 1.422(15)
C9A C10A 1.45(2)
C1B C2B 1.36(2)
C1B C9B 1.42(2)
C2B C3B 1.39(2)
C3B C4B 1.38(2)
C4B C10B 1.38(2)
C5B C6B 1.33(2)
C5B C10B 1.41(2)
C6B C7B 1.39(2)
C7B C8B 1.36(2)
C8B C9B 1.45(2)
C9B C10B 1.43(2)

loop_
_geom_torsion_atom_site_label_1
_geom_torsion_atom_site_label_2
_geom_torsion_atom_site_label_3
_geom_torsion_atom_site_label_4
_geom_torsion
C1A Se1A Se1B C1B -95.6(5)
Se1B Se1A C1A C2A 13.0(11)
Se1B Se1A C1A C9A -165.2(8)
C9A C1A C2A C3A 3.7(19)
Se1A C1A C2A C3A -174.5(10)
C1A C2A C3A C4A 0.6(22)
C2A C3A C4A C10A -3.2(21)
C10A C5A C6A C7A -2.5(20)
C5A C6A C7A C8A 2.5(19)
C6A C7A C8A C9A 1.8(18)
C6A C7A C8A N1A -177.1(10)
C12A N1A C8A C7A 77.8(15)
C11A N1A C8A C7A -52.5(16)
C12A N1A C8A C9A -101.1(14)
C11A N1A C8A C9A 128.6(13)
C7A C8A C9A C1A 176.4(11)
N1A C8A C9A C1A -4.7(17)
C7A C8A C9A C10A -5.6(16)
N1A C8A C9A C10A 173.3(9)
C2A C1A C9A C8A 172.8(11)
Se1A C1A C9A C8A -9.0(16)
C2A C1A C9A C10A -5.2(16)
Se1A C1A C9A C10A 173.1(8)
C6A C5A C10A C4A 179.3(12)
C6A C5A C10A C9A -1.7(19)
C3A C4A C10A C5A -179.6(13)
C3A C4A C10A C9A 1.4(18)
C8A C9A C10A C5A 5.5(16)
C1A C9A C10A C5A -176.3(11)
C8A C9A C10A C4A -175.5(10)
C1A C9A C10A C4A 2.7(16)
Se1A Se1B C1B C2B 1.3(10)
Se1A Se1B C1B C9B -175.4(9)
C9B C1B C2B C3B -1.6(18)
Se1B C1B C2B C3B -178.4(10)
C1B C2B C3B C4B 1.6(21)
C2B C3B C4B C10B -1.1(23)
C10B C5B C6B C7B -0.1(23)
C5B C6B C7B C8B -0.1(22)
C6B C7B C8B N1B -178.5(11)
C6B C7B C8B C9B 0.4(19)
C12B N1B C8B C7B 68.4(17)
C11B N1B C8B C7B -61.1(18)
C12B N1B C8B C9B -110.6(15)
C11B N1B C8B C9B 120.0(13)
C2B C1B C9B C10B 1.0(17)
Se1B C1B C9B C10B 177.8(9)
C2B C1B C9B C8B 179.8(10)
Se1B C1B C9B C8B -3.4(16)
C7B C8B C9B C1B -179.2(11)
N1B C8B C9B C1B -0.2(17)
C7B C8B C9B C10B -0.4(16)
N1B C8B C9B C10B 178.6(10)
C3B C4B C10B C5B -179.0(14)
C3B C4B C10B C9B 0.6(21)
C6B C5B C10B C4B 179.6(14)
C6B C5B C10B C9B 0.1(21)
C1B C9B C10B C4B -0.5(18)
C8B C9B C10B C4B -179.4(12)
C1B C9B C10B C5B 179.0(12)
C8B C9B C10B C5B 0.2(17)
